data_7017380
loop_
_publ_author_name
'Casson, Lee A.'
'Muzzioli, Sara'
'Raiteri, Paolo'
'Skelton, Brian W.'
'Stagni, Stefano'
'Massi, Massimiliano'
'Brown, David H.'

_publ_section_title
;
 N-Heterocyclic carbenes as \p*-acceptors in luminescent Re(i)
 triscarbonyl complexes.
;
_journal_issue 44
_journal_name_full 'Dalton transactions (Cambridge, England : 2003)'
_journal_page_first 11960
_journal_page_last 11967
_journal_paper_doi 10.1039/c1dt11233c
_journal_volume 40
_journal_year 2011
_chemical_formula_moiety 'C19 H17 Br N3 O3 Re'
_chemical_formula_sum 'C19 H17 Br N3 O3 Re'
_chemical_formula_weight 601.47
_chemical_name_systematic
;
?
;
_space_group_IT_number 14
_symmetry_cell_setting monoclinic
_symmetry_space_group_name_Hall '-P 2yn'
_symmetry_space_group_name_H-M 'P 1 21/n 1'
_atom_sites_solution_hydrogens geom
_atom_sites_solution_primary direct
_atom_sites_solution_secondary difmap
_audit_creation_date 2011-03-09T20:17:59-00:00
_audit_creation_method 'WinGX routine CIF_UPDATE'
_cell_angle_alpha 90
_cell_angle_beta 102.374(2)
_cell_angle_gamma 90
_cell_formula_units_Z 4
_cell_length_a 9.64320(10)
_cell_length_b 13.3074(2)
_cell_length_c 14.9716(2)
_cell_measurement_reflns_used 21112
_cell_measurement_temperature 100(2)
_cell_measurement_theta_max 40.6391
_cell_measurement_theta_min 2.7797
_cell_volume 1876.61(4)
_computing_cell_refinement
;
CrysAlisPro, Oxford Diffraction Ltd.,
Version 1.171.33.52 (release 06-11-2009 CrysAlis171 .NET)
(compiled Nov 6 2009,16:24:50)
;
_computing_data_collection
;
CrysAlisPro, Oxford Diffraction Ltd.,
Version 1.171.33.52 (release 06-11-2009 CrysAlis171 .NET)
(compiled Nov 6 2009,16:24:50)
;
_computing_data_reduction
;
CrysAlisPro, Oxford Diffraction Ltd.,
Version 1.171.33.52 (release 06-11-2009 CrysAlis171 .NET)
(compiled Nov 6 2009,16:24:50)
;
_computing_molecular_graphics 'OrtepII (Johnson, C. K. (1976)'
_computing_publication_material 'WinGX Farrugia, L. J. (1999)'
_computing_structure_refinement 'SHELXL-97 (Sheldrick, 2008)'
_diffrn_ambient_temperature 100(2)
_diffrn_detector_area_resol_mean 16.0009
_diffrn_measured_fraction_theta_full 0.998
_diffrn_measured_fraction_theta_max 0.985
_diffrn_measurement_device_type 'Oxford Diffraction Xcalibur diffractometer'
_diffrn_measurement_method '\w scans'
_diffrn_orient_matrix_UB_11 -0.057422
_diffrn_orient_matrix_UB_12 0.0173291
_diffrn_orient_matrix_UB_13 -0.0343999
_diffrn_orient_matrix_UB_21 0.0311204
_diffrn_orient_matrix_UB_22 -0.0223998
_diffrn_orient_matrix_UB_23 -0.0339728
_diffrn_orient_matrix_UB_31 -0.0375113
_diffrn_orient_matrix_UB_32 -0.0451425
_diffrn_orient_matrix_UB_33 0.0036582
_diffrn_radiation_monochromator graphite
_diffrn_radiation_type MoK\a
_diffrn_radiation_wavelength 0.71073
_diffrn_reflns_av_R_equivalents 0.0716
_diffrn_reflns_av_unetI/netI 0.0432
_diffrn_reflns_limit_h_max 17
_diffrn_reflns_limit_h_min -17
_diffrn_reflns_limit_k_max 24
_diffrn_reflns_limit_k_min -24
_diffrn_reflns_limit_l_max 27
_diffrn_reflns_limit_l_min -27
_diffrn_reflns_number 87933
_diffrn_reflns_theta_full 40.5
_diffrn_reflns_theta_max 40.74
_diffrn_reflns_theta_min 2.79
_exptl_absorpt_coefficient_mu 8.629
_exptl_absorpt_correction_T_max 0.62
_exptl_absorpt_correction_T_min 0.318
_exptl_absorpt_correction_type analytical
_exptl_absorpt_process_details
;
CrysAlisPro, Oxford Diffraction Ltd.,
Version 1.171.34.44 (release 25-10-2010 CrysAlis171 .NET)
(compiled Oct 25 2010,18:11:34)
Analytical numeric absorption correction using a multifaceted crystal
model based on expressions derived by R.C. Clark & J.S.
(Clark, R. C. & Reid, J. S. (1995). Acta Cryst. A51, 887-897)
;
_exptl_crystal_colour yellow
_exptl_crystal_density_diffrn 2.129
_exptl_crystal_density_method 'not measured'
_exptl_crystal_description plate
_exptl_crystal_F_000 1144
_exptl_crystal_size_max 0.21
_exptl_crystal_size_mid 0.13
_exptl_crystal_size_min 0.06
_refine_diff_density_max 4.382
_refine_diff_density_min -1.065
_refine_diff_density_rms 0.226
_refine_ls_extinction_method none
_refine_ls_goodness_of_fit_ref 1.044
_refine_ls_hydrogen_treatment constr
_refine_ls_matrix_type full
_refine_ls_number_parameters 245
_refine_ls_number_reflns 11995
_refine_ls_number_restraints 0
_refine_ls_restrained_S_all 1.044
_refine_ls_R_factor_all 0.0558
_refine_ls_R_factor_gt 0.0386
_refine_ls_shift/su_max 0.003
_refine_ls_shift/su_mean 0
_refine_ls_structure_factor_coef Fsqd
_refine_ls_weighting_details 'calc w=1/[\s^2^(Fo^2^)+(0.0312P)^2^+1.8730P] where P=(Fo^2^+2Fc^2^)/3'
_refine_ls_weighting_scheme calc
_refine_ls_wR_factor_gt 0.0749
_refine_ls_wR_factor_ref 0.0811
_reflns_number_gt 9639
_reflns_number_total 11995
_reflns_threshold_expression I>2\s(I)
_cod_data_source_file c1dt11233c.txt
_cod_data_source_block dbc058
_cod_original_sg_symbol_Hall '-p 2yn'
_cod_database_code 7017380

loop_
_symmetry_equiv_pos_as_xyz
'x, y, z'
'-x+1/2, y+1/2, -z+1/2'
'-x, -y, -z'
'x-1/2, -y-1/2, z-1/2'

loop_
_atom_site_label
_atom_site_type_symbol
_atom_site_fract_x
_atom_site_fract_y
_atom_site_fract_z
_atom_site_U_iso_or_equiv
_atom_site_adp_type
_atom_site_occupancy
_atom_site_symmetry_multiplicity
_atom_site_calc_flag
_atom_site_refinement_flags
Br1 Br 0.62640(3) 0.67121(2) 0.894623(18) 0.01820(5) Uani 1 1 d .
Re1 Re 0.377485(10) 0.607786(7) 0.801298(6) 0.01333(3) Uani 1 1 d .
C10 C 0.2962(3) 0.6069(2) 0.91126(19) 0.0182(4) Uani 1 1 d .
O10 O 0.2440(3) 0.60800(17) 0.97301(16) 0.0258(4) Uani 1 1 d .
C20 C 0.3208(3) 0.7457(2) 0.78509(18) 0.0173(4) Uani 1 1 d .
O20 O 0.2898(2) 0.82929(15) 0.77761(15) 0.0234(4) Uani 1 1 d .
C30 C 0.1976(3) 0.56644(18) 0.72558(19) 0.0179(5) Uani 1 1 d .
O30 O 0.0934(2) 0.54687(17) 0.67993(16) 0.0237(4) Uani 1 1 d .
N11 N 0.5054(2) 0.64324(16) 0.62103(15) 0.0150(4) Uani 1 1 d .
C1 C 0.4429(3) 0.74199(19) 0.59470(18) 0.0165(4) Uani 1 1 d .
H1A H 0.3514 0.7476 0.6142 0.02 Uiso 1 1 calc R
H1B H 0.4235 0.7486 0.5273 0.02 Uiso 1 1 calc R
C2 C 0.5404(3) 0.82636(19) 0.63756(19) 0.0175(4) Uani 1 1 d .
H2A H 0.6303 0.8224 0.6159 0.021 Uiso 1 1 calc R
H2B H 0.5633 0.8179 0.7048 0.021 Uiso 1 1 calc R
C3 C 0.4735(3) 0.9296(2) 0.6139(2) 0.0194(5) Uani 1 1 d .
H3A H 0.4443 0.9363 0.5467 0.023 Uiso 1 1 calc R
H3B H 0.3873 0.9355 0.6396 0.023 Uiso 1 1 calc R
C4 C 0.5759(3) 1.0141(2) 0.6515(2) 0.0234(5) Uani 1 1 d .
H4A H 0.6045 1.0079 0.7182 0.035 Uiso 1 1 calc R
H4B H 0.5291 1.079 0.6358 0.035 Uiso 1 1 calc R
H4C H 0.66 1.0097 0.6248 0.035 Uiso 1 1 calc R
C12 C 0.4814(3) 0.58888(18) 0.69162(17) 0.0144(4) Uani 1 1 d .
N13 N 0.5581(2) 0.50096(15) 0.69127(15) 0.0144(3) Uani 1 1 d .
C13A C 0.6356(3) 0.50274(19) 0.62169(17) 0.0155(4) Uani 1 1 d .
C14 C 0.7341(3) 0.4384(2) 0.59531(19) 0.0192(5) Uani 1 1 d .
H14 H 0.76 0.3763 0.6257 0.023 Uiso 1 1 calc R
C15 C 0.7926(3) 0.4693(2) 0.5223(2) 0.0224(5) Uani 1 1 d .
H15 H 0.8595 0.427 0.5025 0.027 Uiso 1 1 calc R
C16 C 0.7558(3) 0.5609(2) 0.4772(2) 0.0231(5) Uani 1 1 d .
H16 H 0.7978 0.5793 0.4277 0.028 Uiso 1 1 calc R
C17 C 0.6586(3) 0.6254(2) 0.50407(19) 0.0209(5) Uani 1 1 d .
H17 H 0.6331 0.6877 0.474 0.025 Uiso 1 1 calc R
C17A C 0.6008(3) 0.59451(18) 0.57677(17) 0.0159(4) Uani 1 1 d .
N21 N 0.4692(2) 0.45598(16) 0.81653(15) 0.0148(3) Uani 1 1 d .
C22 C 0.5425(3) 0.42553(19) 0.75401(17) 0.0152(4) Uani 1 1 d .
C23 C 0.5923(3) 0.3277(2) 0.7502(2) 0.0188(4) Uani 1 1 d .
H23 H 0.6398 0.3079 0.7036 0.023 Uiso 1 1 calc R
C24 C 0.5705(3) 0.26003(19) 0.8166(2) 0.0203(5) Uani 1 1 d .
H24 H 0.6038 0.1929 0.8163 0.024 Uiso 1 1 calc R
C25 C 0.5002(3) 0.2910(2) 0.8830(2) 0.0215(5) Uani 1 1 d .
H25 H 0.4861 0.2459 0.9294 0.026 Uiso 1 1 calc R
C26 C 0.4505(3) 0.38883(19) 0.88085(18) 0.0179(4) Uani 1 1 d .
H26 H 0.4014 0.4096 0.9263 0.021 Uiso 1 1 calc R

loop_
_atom_site_aniso_label
_atom_site_aniso_U_11
_atom_site_aniso_U_22
_atom_site_aniso_U_33
_atom_site_aniso_U_23
_atom_site_aniso_U_13
_atom_site_aniso_U_12
Br1 0.01699(11) 0.01784(10) 0.01878(11) -0.00165(9) 0.00165(9) -0.00190(9)
Re1 0.01428(4) 0.01174(4) 0.01395(4) -0.00082(3) 0.00296(3) 0.00025(3)
C10 0.0190(11) 0.0181(10) 0.0172(10) -0.0042(9) 0.0033(9) -0.0022(9)
O10 0.0281(11) 0.0310(11) 0.0208(9) -0.0046(8) 0.0107(9) -0.0060(9)
C20 0.0160(10) 0.0182(10) 0.0172(10) -0.0018(8) 0.0027(9) -0.0002(8)
O20 0.0273(11) 0.0160(8) 0.0251(10) -0.0020(7) 0.0019(8) 0.0053(7)
C30 0.0246(12) 0.0124(9) 0.0207(11) 0.0008(8) 0.0134(10) 0.0044(8)
O30 0.0219(10) 0.0231(9) 0.0259(10) -0.0039(8) 0.0049(8) 0.0013(8)
N11 0.0173(9) 0.0148(8) 0.0125(8) -0.0004(7) 0.0024(7) 0.0014(7)
C1 0.0163(10) 0.0159(10) 0.0165(10) 0.0011(8) 0.0014(8) 0.0028(8)
C2 0.0169(10) 0.0159(10) 0.0199(11) 0.0023(8) 0.0042(9) 0.0018(8)
C3 0.0211(12) 0.0147(10) 0.0224(12) 0.0025(9) 0.0045(10) 0.0019(8)
C4 0.0237(13) 0.0181(11) 0.0284(14) 0.0004(10) 0.0055(11) -0.0020(9)
C12 0.0166(10) 0.0127(9) 0.0137(9) -0.0007(7) 0.0026(8) 0.0009(7)
N13 0.0178(9) 0.0123(8) 0.0132(8) -0.0003(6) 0.0036(7) 0.0001(7)
C13A 0.0171(10) 0.0154(9) 0.0140(9) -0.0018(8) 0.0030(8) 0.0000(8)
C14 0.0203(12) 0.0185(11) 0.0186(11) -0.0010(9) 0.0035(9) 0.0038(9)
C15 0.0248(13) 0.0230(12) 0.0212(12) -0.0044(10) 0.0086(10) 0.0023(10)
C16 0.0270(14) 0.0254(13) 0.0190(12) -0.0021(10) 0.0092(11) -0.0019(10)
C17 0.0260(13) 0.0226(12) 0.0146(10) 0.0008(9) 0.0058(10) -0.0004(10)
C17A 0.0184(11) 0.0152(10) 0.0142(9) -0.0013(7) 0.0032(8) 0.0008(8)
N21 0.0176(9) 0.0117(8) 0.0147(8) -0.0004(6) 0.0027(7) 0.0000(7)
C22 0.0143(10) 0.0147(9) 0.0152(10) 0.0002(8) 0.0002(8) -0.0005(7)
C23 0.0194(11) 0.0150(10) 0.0218(11) -0.0008(9) 0.0035(9) 0.0011(8)
C24 0.0197(12) 0.0126(9) 0.0268(13) 0.0019(9) 0.0009(10) 0.0001(8)
C25 0.0242(13) 0.0162(10) 0.0231(12) 0.0036(9) 0.0025(10) -0.0024(9)
C26 0.0197(11) 0.0169(10) 0.0168(10) 0.0025(8) 0.0034(9) -0.0021(8)

loop_
_atom_type_symbol
_atom_type_description
_atom_type_scat_dispersion_real
_atom_type_scat_dispersion_imag
_atom_type_scat_source
C C 0.0033 0.0016 'International Tables Vol C Tables 4.2.6.8 and 6.1.1.4'
H H 0 0 'International Tables Vol C Tables 4.2.6.8 and 6.1.1.4'
N N 0.0061 0.0033 'International Tables Vol C Tables 4.2.6.8 and 6.1.1.4'
Br Br -0.2901 2.4595 'International Tables Vol C Tables 4.2.6.8 and 6.1.1.4'
Re Re -1.0185 7.231 'International Tables Vol C Tables 4.2.6.8 and 6.1.1.4'
O O 0.0106 0.006 'International Tables Vol C Tables 4.2.6.8 and 6.1.1.4'

loop_
_exptl_crystal_face_index_h
_exptl_crystal_face_index_k
_exptl_crystal_face_index_l
_exptl_crystal_face_perp_dist
1 -1 0 0.0693
-1 1 0 0.0522
1 1 0 0.0783
-1 -1 0 0.0733
0 0 -1 0.0562
0 0 1 0.0037

loop_
_geom_angle_atom_site_label_1
_geom_angle_atom_site_label_2
_geom_angle_atom_site_label_3
_geom_angle
C20 Re1 C30 90.13(11)
C20 Re1 C10 87.56(11)
C30 Re1 C10 91.17(11)
C20 Re1 C12 100.70(10)
C30 Re1 C12 91.48(10)
C10 Re1 C12 171.31(10)
C20 Re1 N21 172.55(10)
C30 Re1 N21 95.15(9)
C10 Re1 N21 97.55(10)
C12 Re1 N21 73.97(9)
C20 Re1 Br1 87.90(8)
C30 Re1 Br1 175.99(8)
C10 Re1 Br1 92.24(8)
C12 Re1 Br1 85.45(7)
N21 Re1 Br1 86.50(6)
O10 C10 Re1 177.2(3)
O20 C20 Re1 177.9(3)
O30 C30 Re1 176.7(2)
C12 N11 C17A 111.4(2)
C12 N11 C1 124.4(2)
C17A N11 C1 124.2(2)
N11 C1 C2 111.6(2)
N11 C1 H1A 109.3
C2 C1 H1A 109.3
N11 C1 H1B 109.3
C2 C1 H1B 109.3
H1A C1 H1B 108
C1 C2 C3 112.0(2)
C1 C2 H2A 109.2
C3 C2 H2A 109.2
C1 C2 H2B 109.2
C3 C2 H2B 109.2
H2A C2 H2B 107.9
C4 C3 C2 111.7(2)
C4 C3 H3A 109.3
C2 C3 H3A 109.3
C4 C3 H3B 109.3
C2 C3 H3B 109.3
H3A C3 H3B 107.9
C3 C4 H4A 109.5
C3 C4 H4B 109.5
H4A C4 H4B 109.5
C3 C4 H4C 109.5
H4A C4 H4C 109.5
H4B C4 H4C 109.5
N11 C12 N13 105.7(2)
N11 C12 Re1 137.60(18)
N13 C12 Re1 116.48(17)
C12 N13 C22 117.9(2)
C12 N13 C13A 110.9(2)
C22 N13 C13A 131.1(2)
C14 C13A C17A 120.4(2)
C14 C13A N13 134.4(2)
C17A C13A N13 105.1(2)
C15 C14 C13A 117.0(3)
C15 C14 H14 121.5
C13A C14 H14 121.5
C14 C15 C16 122.0(3)
C14 C15 H15 119
C16 C15 H15 119
C17 C16 C15 120.9(3)
C17 C16 H16 119.6
C15 C16 H16 119.6
C17A C17 C16 116.9(3)
C17A C17 H17 121.5
C16 C17 H17 121.5
C17 C17A C13A 122.7(2)
C17 C17A N11 130.4(2)
C13A C17A N11 106.9(2)
C22 N21 C26 117.7(2)
C22 N21 Re1 117.57(17)
C26 N21 Re1 124.65(18)
N21 C22 C23 123.1(2)
N21 C22 N13 113.3(2)
C23 C22 N13 123.5(2)
C24 C23 C22 118.0(3)
C24 C23 H23 121
C22 C23 H23 121
C25 C24 C23 119.6(3)
C25 C24 H24 120.2
C23 C24 H24 120.2
C24 C25 C26 118.9(3)
C24 C25 H25 120.5
C26 C25 H25 120.5
N21 C26 C25 122.6(3)
N21 C26 H26 118.7
C25 C26 H26 118.7

loop_
_geom_bond_atom_site_label_1
_geom_bond_atom_site_label_2
_geom_bond_distance
Br1 Re1 2.6436(3)
Re1 C20 1.915(3)
Re1 C30 1.938(3)
Re1 C10 1.969(3)
Re1 C12 2.114(3)
Re1 N21 2.198(2)
C10 O10 1.144(4)
C20 O20 1.151(3)
C30 O30 1.117(4)
N11 C12 1.341(3)
N11 C17A 1.402(3)
N11 C1 1.464(3)
C1 C2 1.516(4)
C1 H1A 0.99
C1 H1B 0.99
C2 C3 1.527(4)
C2 H2A 0.99
C2 H2B 0.99
C3 C4 1.522(4)
C3 H3A 0.99
C3 H3B 0.99
C4 H4A 0.98
C4 H4B 0.98
C4 H4C 0.98
C12 N13 1.385(3)
N13 C22 1.405(3)
N13 C13A 1.406(3)
C13A C14 1.397(4)
C13A C17A 1.400(4)
C14 C15 1.395(4)
C14 H14 0.95
C15 C16 1.402(4)
C15 H15 0.95
C16 C17 1.393(4)
C16 H16 0.95
C17 C17A 1.387(4)
C17 H17 0.95
N21 C22 1.350(3)
N21 C26 1.354(3)
C22 C23 1.393(4)
C23 C24 1.391(4)
C23 H23 0.95
C24 C25 1.381(4)
C24 H24 0.95
C25 C26 1.385(4)
C25 H25 0.95
C26 H26 0.95
